data_4021716
loop_
_publ_author_name
'Ying Cheng'
'Bo Wang'
'Lan-Qing Cheng'

_publ_section_title
;
 High Nucleophilicity of Cyclic Amidocarbene toward Aryl Isocyanates,
 New Approach to Spiro[azetidinone-4,3'-indolinone] Derivatives
;
_journal_name_full 'Journal of Organic Chemistry'
_journal_page_first 4418
_journal_page_last 4427
_journal_paper_doi 10.1021/jo060265h
_journal_volume 71
_journal_year 2006
_chemical_formula_sum 'C32 H31 Cl2 N3 O4'
_chemical_formula_weight 592.50
_chemical_name_systematic
; 
 ? 
;
_space_group_IT_number 2
_symmetry_cell_setting triclinic
_symmetry_space_group_name_Hall '-P 1'
_symmetry_space_group_name_H-M 'P -1'
_atom_sites_solution_hydrogens geom
_atom_sites_solution_primary direct
_atom_sites_solution_secondary difmap
_audit_creation_method SHELXL-97
_cell_angle_alpha 78.28(3)
_cell_angle_beta 89.97(3)
_cell_angle_gamma 78.60(3)
_cell_formula_units_Z 4
_cell_length_a 12.427(3)
_cell_length_b 12.482(3)
_cell_length_c 20.495(4)
_cell_measurement_reflns_used 25509
_cell_measurement_temperature 293(2)
_cell_measurement_theta_max 27.48
_cell_measurement_theta_min 1.02
_cell_volume 3049.0(11)
_computing_cell_refinement 'Rapid Auto(Rigaku 2001)'
_computing_data_collection 'Rapid Auto(Rigaku 2001)'
_computing_data_reduction 'Rapid Auto(Rigaku 2001)'
_computing_structure_refinement 'SHELXL-97 (Sheldrick, 1997)'
_computing_structure_solution 'SHELXS-97 (Sheldrick, 1990)'
_diffrn_ambient_temperature 293(2)
_diffrn_measured_fraction_theta_full 0.945
_diffrn_measured_fraction_theta_max 0.945
_diffrn_measurement_device_type 'Rigaku Raxis Rapid IP'
_diffrn_measurement_method oscillation
_diffrn_radiation_monochromator graphite
_diffrn_radiation_source 'Rotating Anode'
_diffrn_radiation_type MoK\a
_diffrn_radiation_wavelength 0.71073
_diffrn_reflns_av_R_equivalents 0.0583
_diffrn_reflns_av_sigmaI/netI 0.0836
_diffrn_reflns_limit_h_max 16
_diffrn_reflns_limit_h_min 0
_diffrn_reflns_limit_k_max 16
_diffrn_reflns_limit_k_min -15
_diffrn_reflns_limit_l_max 26
_diffrn_reflns_limit_l_min -26
_diffrn_reflns_number 25509
_diffrn_reflns_theta_full 27.48
_diffrn_reflns_theta_max 27.48
_diffrn_reflns_theta_min 1.02
_exptl_absorpt_coefficient_mu 0.253
_exptl_absorpt_correction_T_max 0.9603
_exptl_absorpt_correction_T_min 0.8583
_exptl_absorpt_correction_type empirical
_exptl_absorpt_process_details abscor
_exptl_crystal_colour colorless
_exptl_crystal_density_diffrn 1.291
_exptl_crystal_density_method 'not measured'
_exptl_crystal_description block
_exptl_crystal_F_000 1240
_exptl_crystal_size_max 0.62
_exptl_crystal_size_mid 0.44
_exptl_crystal_size_min 0.16
_refine_diff_density_max 0.445
_refine_diff_density_min -0.411
_refine_diff_density_rms 0.093
_refine_ls_extinction_method none
_refine_ls_goodness_of_fit_ref 1.011
_refine_ls_hydrogen_treatment mixed
_refine_ls_matrix_type full
_refine_ls_number_parameters 739
_refine_ls_number_reflns 13210
_refine_ls_number_restraints 0
_refine_ls_restrained_S_all 1.011
_refine_ls_R_factor_all 0.1537
_refine_ls_R_factor_gt 0.0699
_refine_ls_shift/su_max 0.001
_refine_ls_shift/su_mean 0.000
_refine_ls_structure_factor_coef Fsqd
_refine_ls_weighting_details 'calc w=1/[\s^2^(Fo^2^)+(0.0952P)^2^+0.0000P] where P=(Fo^2^+2Fc^2^)/3'
_refine_ls_weighting_scheme calc
_refine_ls_wR_factor_gt 0.1747
_refine_ls_wR_factor_ref 0.2055
_reflns_number_gt 5941
_reflns_number_total 13210
_reflns_threshold_expression >2sigma(I)
_cod_data_source_file jo060265hsi20060208_085507.cif
_cod_depositor_comments
;
The following automatic conversions were performed:
'_symmetry_cell_setting' value 'Triclinic' changed to 'triclinic'
according to '/home/saulius/struct/CIF-dictionaries/cif_core.dic'
dictionary named 'cif_core.dic' version 2.4.1 from 2010-06-29.

Automatic conversion script
Id: cif_fix_enum 1527 2010-12-29 10:47:43Z saulius 
;
_cod_database_code 4021716

loop_
_symmetry_equiv_pos_as_xyz
'x, y, z'
'-x, -y, -z'

loop_
_atom_site_label
_atom_site_type_symbol
_atom_site_fract_x
_atom_site_fract_y
_atom_site_fract_z
_atom_site_U_iso_or_equiv
_atom_site_adp_type
_atom_site_occupancy
_atom_site_symmetry_multiplicity
_atom_site_calc_flag
_atom_site_refinement_flags
Cl1 Cl 0.79050(9) 0.21713(13) 0.40204(9) 0.1504(6) Uani 1 1 d .
Cl2 Cl -0.28912(9) 0.30953(11) 0.12302(7) 0.1136(4) Uani 1 1 d .
Cl3 Cl 1.16709(13) 0.7916(2) 0.05287(16) 0.2471(13) Uani 1 1 d .
Cl4 Cl 0.16396(9) 0.65496(10) 0.41134(7) 0.1155(4) Uani 1 1 d .
O1 O 0.14708(18) 0.48560(18) 0.27851(10) 0.0643(6) Uani 1 1 d .
O2 O 0.2734(2) 0.1599(2) 0.54189(12) 0.0940(9) Uani 1 1 d .
O3 O 0.2274(2) 0.4622(3) 0.05636(12) 0.0978(9) Uani 1 1 d .
O4 O 0.64109(19) 0.52480(19) 0.21874(11) 0.0703(6) Uani 1 1 d .
O5 O 0.6102(2) 0.8487(3) -0.04743(13) 0.1037(10) Uani 1 1 d .
O6 O 0.7404(2) 0.5253(3) 0.43397(13) 0.1041(10) Uani 1 1 d .
O7 O 0.9966(17) -0.0537(13) 0.2875(6) 0.394(10) Uani 1 1 d .
O8 O 1.0562(11) -0.0646(19) 0.2100(10) 0.601(17) Uani 1 1 d .
N1 N 0.31762(19) 0.2696(2) 0.44291(11) 0.0547(6) Uani 1 1 d .
N2 N 0.23344(18) 0.31054(19) 0.33163(10) 0.0465(6) Uani 1 1 d .
N3 N 0.15799(19) 0.3810(2) 0.15684(11) 0.0520(6) Uani 1 1 d .
N4 N 0.7071(2) 0.7471(2) 0.05004(12) 0.0646(7) Uani 1 1 d .
N5 N 0.6500(2) 0.7019(2) 0.16426(11) 0.0525(6) Uani 1 1 d .
N6 N 0.6257(2) 0.6223(2) 0.34197(11) 0.0543(6) Uani 1 1 d .
C1 C 0.4713(3) 0.3327(3) 0.38668(17) 0.0650(9) Uani 1 1 d .
H1A H 0.4228 0.3919 0.3602 0.078 Uiso 1 1 calc R
C2 C 0.5816(3) 0.3201(3) 0.3769(2) 0.0827(11) Uani 1 1 d .
H2A H 0.6083 0.3709 0.3444 0.099 Uiso 1 1 calc R
C3 C 0.6509(3) 0.2335(4) 0.4147(2) 0.0844(11) Uani 1 1 d .
C4 C 0.6140(3) 0.1609(4) 0.4641(2) 0.0961(13) Uani 1 1 d .
H4A H 0.6639 0.1038 0.4912 0.115 Uiso 1 1 calc R
C5 C 0.5023(3) 0.1715(3) 0.47441(19) 0.0782(10) Uani 1 1 d .
H5A H 0.4765 0.1204 0.5071 0.094 Uiso 1 1 calc R
C6 C 0.4311(2) 0.2587(3) 0.43539(15) 0.0578(8) Uani 1 1 d .
C7 C 0.2513(3) 0.2236(3) 0.48951(16) 0.0644(9) Uani 1 1 d .
C8 C 0.1470(2) 0.2863(3) 0.44889(14) 0.0603(8) Uani 1 1 d .
C9 C 0.2274(2) 0.3348(3) 0.39740(13) 0.0495(7) Uani 1 1 d .
H9A H 0.2214 0.4149 0.3953 0.059 Uiso 1 1 calc R
C10 C 0.0784(3) 0.3732(3) 0.48151(17) 0.0816(11) Uani 1 1 d .
H10A H 0.0308 0.3386 0.5123 0.122 Uiso 1 1 calc R
H10B H 0.0349 0.4303 0.4479 0.122 Uiso 1 1 calc R
H10C H 0.1257 0.4059 0.5051 0.122 Uiso 1 1 calc R
C11 C 0.0766(3) 0.2147(3) 0.42520(18) 0.0810(11) Uani 1 1 d .
H11A H 0.0310 0.1892 0.4605 0.121 Uiso 1 1 calc R
H11B H 0.1229 0.1515 0.4127 0.121 Uiso 1 1 calc R
H11C H 0.0311 0.2579 0.3874 0.121 Uiso 1 1 calc R
C12 C 0.1961(2) 0.3929(3) 0.27696(14) 0.0481(7) Uani 1 1 d .
C13 C 0.2318(2) 0.3453(2) 0.21560(13) 0.0475(7) Uani 1 1 d .
C14 C 0.2665(2) 0.2247(2) 0.24368(13) 0.0454(7) Uani 1 1 d .
C15 C 0.2907(2) 0.1371(3) 0.21209(15) 0.0559(8) Uani 1 1 d .
H15A H 0.2838 0.1500 0.1658 0.067 Uiso 1 1 calc R
C16 C 0.3249(3) 0.0307(3) 0.24791(17) 0.0623(8) Uani 1 1 d .
C17 C 0.3353(3) 0.0149(3) 0.31653(18) 0.0685(9) Uani 1 1 d .
H17A H 0.3605 -0.0571 0.3412 0.082 Uiso 1 1 calc R
C18 C 0.3100(3) 0.1014(3) 0.34990(15) 0.0614(8) Uani 1 1 d .
H18A H 0.3180 0.0888 0.3961 0.074 Uiso 1 1 calc R
C19 C 0.2724(2) 0.2072(2) 0.31239(13) 0.0461(7) Uani 1 1 d .
C20 C 0.3491(3) -0.0648(3) 0.2130(2) 0.0901(12) Uani 1 1 d .
H20A H 0.3377 -0.0372 0.1657 0.135 Uiso 1 1 calc R
H20B H 0.3012 -0.1156 0.2279 0.135 Uiso 1 1 calc R
H20C H 0.4241 -0.1031 0.2228 0.135 Uiso 1 1 calc R
C21 C 0.2315(3) 0.4245(3) 0.11540(16) 0.0626(8) Uani 1 1 d .
C22 C 0.3184(2) 0.4056(3) 0.17108(14) 0.0556(8) Uani 1 1 d .
C23 C 0.3340(3) 0.5145(3) 0.18732(19) 0.0876(12) Uani 1 1 d .
H23A H 0.3867 0.5441 0.1584 0.131 Uiso 1 1 calc R
H23B H 0.3601 0.5016 0.2329 0.131 Uiso 1 1 calc R
H23C H 0.2651 0.5669 0.1810 0.131 Uiso 1 1 calc R
C24 C 0.4257(3) 0.3340(3) 0.16237(16) 0.0723(10) Uani 1 1 d .
H24A H 0.4704 0.3783 0.1351 0.108 Uiso 1 1 calc R
H24B H 0.4139 0.2752 0.1412 0.108 Uiso 1 1 calc R
H24C H 0.4623 0.3023 0.2052 0.108 Uiso 1 1 calc R
C25 C 0.0521(2) 0.3619(2) 0.14833(14) 0.0521(7) Uani 1 1 d .
C26 C 0.0002(3) 0.3107(3) 0.20155(16) 0.0686(9) Uani 1 1 d .
H26A H 0.0364 0.2866 0.2432 0.082 Uiso 1 1 calc R
C27 C -0.1049(3) 0.2951(3) 0.19329(19) 0.0801(11) Uani 1 1 d .
H27A H -0.1402 0.2608 0.2292 0.096 Uiso 1 1 calc R
C28 C -0.1561(3) 0.3300(3) 0.1329(2) 0.0737(10) Uani 1 1 d .
C29 C -0.1056(3) 0.3787(3) 0.0794(2) 0.0839(12) Uani 1 1 d .
H29A H -0.1417 0.4003 0.0377 0.101 Uiso 1 1 calc R
C30 C -0.0019(3) 0.3959(3) 0.08701(17) 0.0753(10) Uani 1 1 d .
H30A H 0.0323 0.4306 0.0506 0.090 Uiso 1 1 calc R
C31 C 0.8910(3) 0.6862(4) 0.0959(3) 0.1017(14) Uani 1 1 d .
H31A H 0.8675 0.6306 0.1266 0.122 Uiso 1 1 calc R
C32 C 0.9995(4) 0.6965(5) 0.0976(4) 0.143(2) Uani 1 1 d .
H32A H 1.0489 0.6486 0.1297 0.171 Uiso 1 1 calc R
C33 C 1.0329(5) 0.7750(7) 0.0532(5) 0.151(3) Uani 1 1 d .
C34 C 0.9624(5) 0.8448(6) 0.0045(4) 0.143(2) Uani 1 1 d .
H34A H 0.9878 0.8973 -0.0275 0.171 Uiso 1 1 calc R
C35 C 0.8523(4) 0.8364(4) 0.0030(2) 0.1094(16) Uani 1 1 d .
H35A H 0.8029 0.8843 -0.0292 0.131 Uiso 1 1 calc R
C36 C 0.8186(3) 0.7571(4) 0.0494(2) 0.0775(11) Uani 1 1 d .
C37 C 0.6205(3) 0.7871(3) 0.00572(17) 0.0702(10) Uani 1 1 d .
C38 C 0.5468(3) 0.7216(3) 0.05061(15) 0.0634(9) Uani 1 1 d .
C39 C 0.6495(3) 0.6787(3) 0.09846(14) 0.0583(8) Uani 1 1 d .
H39A H 0.6783 0.5991 0.1001 0.070 Uiso 1 1 calc R
C40 C 0.5159(3) 0.6305(4) 0.02055(18) 0.0891(13) Uani 1 1 d .
H40A H 0.4707 0.5909 0.0505 0.134 Uiso 1 1 calc R
H40B H 0.5813 0.5796 0.0132 0.134 Uiso 1 1 calc R
H40C H 0.4759 0.6630 -0.0212 0.134 Uiso 1 1 calc R
C41 C 0.4477(3) 0.7912(4) 0.07544(18) 0.0841(11) Uani 1 1 d .
H41A H 0.4076 0.7429 0.1036 0.126 Uiso 1 1 calc R
H41B H 0.4011 0.8346 0.0381 0.126 Uiso 1 1 calc R
H41C H 0.4714 0.8402 0.1004 0.126 Uiso 1 1 calc R
C42 C 0.6528(2) 0.6178(3) 0.21960(15) 0.0507(7) Uani 1 1 d .
C43 C 0.6760(2) 0.6635(2) 0.27978(13) 0.0498(7) Uani 1 1 d .
C44 C 0.6558(2) 0.7861(2) 0.25274(13) 0.0452(7) Uani 1 1 d .
C45 C 0.6474(2) 0.8735(3) 0.28422(15) 0.0569(8) Uani 1 1 d .
H45A H 0.6521 0.8601 0.3306 0.068 Uiso 1 1 calc R
C46 C 0.6322(3) 0.9812(3) 0.24797(17) 0.0630(8) Uani 1 1 d .
C47 C 0.6283(3) 0.9976(3) 0.17941(17) 0.0696(9) Uani 1 1 d .
H47A H 0.6206 1.0700 0.1545 0.083 Uiso 1 1 calc R
C48 C 0.6352(3) 0.9111(3) 0.14644(15) 0.0623(8) Uani 1 1 d .
H48A H 0.6313 0.9245 0.1001 0.075 Uiso 1 1 calc R
C49 C 0.6481(2) 0.8046(2) 0.18361(13) 0.0480(7) Uani 1 1 d .
C50 C 0.6224(4) 1.0774(3) 0.2828(2) 0.0935(13) Uani 1 1 d .
H50A H 0.6115 1.1462 0.2503 0.140 Uiso 1 1 calc R
H50B H 0.6885 1.0694 0.3091 0.140 Uiso 1 1 calc R
H50C H 0.5610 1.0780 0.3112 0.140 Uiso 1 1 calc R
C51 C 0.7228(3) 0.5740(3) 0.37672(16) 0.0668(9) Uani 1 1 d .
C52 C 0.7915(3) 0.6052(3) 0.31820(16) 0.0620(8) Uani 1 1 d .
C53 C 0.8674(3) 0.6823(3) 0.32731(18) 0.0775(10) Uani 1 1 d .
H53A H 0.9340 0.6392 0.3505 0.116 Uiso 1 1 calc R
H53B H 0.8322 0.7350 0.3527 0.116 Uiso 1 1 calc R
H53C H 0.8843 0.7216 0.2844 0.116 Uiso 1 1 calc R
C54 C 0.8546(3) 0.5031(3) 0.2946(2) 0.0955(13) Uani 1 1 d .
H54A H 0.9225 0.4748 0.3203 0.143 Uiso 1 1 calc R
H54B H 0.8697 0.5239 0.2483 0.143 Uiso 1 1 calc R
H54C H 0.8112 0.4464 0.3004 0.143 Uiso 1 1 calc R
C55 C 0.4348(3) 0.6566(3) 0.30940(15) 0.0611(8) Uani 1 1 d .
H55A H 0.4530 0.6686 0.2648 0.073 Uiso 1 1 calc R
C56 C 0.3263(3) 0.6638(3) 0.32590(18) 0.0714(9) Uani 1 1 d .
H56A H 0.2714 0.6802 0.2925 0.086 Uiso 1 1 calc R
C57 C 0.3000(3) 0.6469(3) 0.3907(2) 0.0713(10) Uani 1 1 d .
C58 C 0.3787(3) 0.6221(3) 0.44026(19) 0.0796(11) Uani 1 1 d .
H58A H 0.3596 0.6104 0.4847 0.096 Uiso 1 1 calc R
C59 C 0.4863(3) 0.6145(3) 0.42427(16) 0.0711(9) Uani 1 1 d .
H59A H 0.5407 0.5974 0.4580 0.085 Uiso 1 1 calc R
C60 C 0.5149(2) 0.6319(2) 0.35820(14) 0.0502(7) Uani 1 1 d .
C61 C 0.9952(8) -0.0515(6) 0.3892(5) 0.238(5) Uani 1 1 d .
H61A H 1.0033 -0.0121 0.4240 0.358 Uiso 1 1 calc R
H61B H 1.0485 -0.1203 0.3968 0.358 Uiso 1 1 calc R
H61C H 0.9226 -0.0673 0.3893 0.358 Uiso 1 1 calc R
C62 C 1.0124(11) 0.0185(14) 0.3236(5) 0.309(8) Uani 1 1 d .
H62A H 0.9585 0.0879 0.3129 0.370 Uiso 1 1 calc R
H62B H 1.0860 0.0338 0.3204 0.370 Uiso 1 1 calc R
C63 C 0.9718(16) -0.0231(16) 0.2237(19) 0.43(2) Uani 1 1 d .
C64 C 0.9209(10) -0.0294(13) 0.1687(7) 0.326(8) Uani 1 1 d .
H64C H 0.9415 0.0222 0.1317 0.489 Uiso 1 1 calc R
H64A H 0.8429 -0.0111 0.1733 0.489 Uiso 1 1 calc R
H64B H 0.9411 -0.1039 0.1609 0.489 Uiso 1 1 calc R

loop_
_atom_site_aniso_label
_atom_site_aniso_U_11
_atom_site_aniso_U_22
_atom_site_aniso_U_33
_atom_site_aniso_U_23
_atom_site_aniso_U_13
_atom_site_aniso_U_12
Cl1 0.0465(6) 0.1534(12) 0.2532(18) -0.0488(12) 0.0135(8) -0.0177(7)
Cl2 0.0582(6) 0.1438(10) 0.1423(11) -0.0320(8) -0.0237(6) -0.0266(6)
Cl3 0.0673(9) 0.237(2) 0.478(4) -0.133(2) 0.0518(16) -0.0679(12)
Cl4 0.0681(7) 0.1208(9) 0.1485(11) -0.0155(8) 0.0444(7) -0.0103(6)
O1 0.0690(15) 0.0559(14) 0.0628(14) -0.0172(11) -0.0015(11) 0.0051(11)
O2 0.0830(18) 0.129(2) 0.0530(15) 0.0161(15) 0.0008(13) -0.0170(16)
O3 0.0824(18) 0.145(2) 0.0477(14) 0.0231(15) -0.0004(12) -0.0248(16)
O4 0.0849(17) 0.0586(14) 0.0772(16) -0.0277(12) 0.0115(12) -0.0236(12)
O5 0.120(2) 0.146(3) 0.0501(15) 0.0002(16) 0.0023(14) -0.059(2)
O6 0.0759(18) 0.149(3) 0.0693(17) 0.0338(17) -0.0229(13) -0.0384(17)
O7 0.65(3) 0.337(14) 0.257(11) -0.114(10) 0.110(14) -0.184(16)
O8 0.204(12) 1.07(5) 0.60(3) -0.40(3) -0.040(14) -0.073(18)
N1 0.0472(15) 0.0750(17) 0.0400(13) -0.0118(12) -0.0018(11) -0.0083(13)
N2 0.0460(13) 0.0563(15) 0.0358(13) -0.0114(11) 0.0012(10) -0.0053(11)
N3 0.0473(14) 0.0679(16) 0.0377(13) -0.0036(12) -0.0016(11) -0.0115(12)
N4 0.0627(17) 0.096(2) 0.0494(15) -0.0291(14) 0.0169(13) -0.0348(15)
N5 0.0608(16) 0.0593(16) 0.0428(14) -0.0190(12) 0.0026(11) -0.0159(12)
N6 0.0549(16) 0.0645(16) 0.0428(14) -0.0057(12) -0.0037(11) -0.0157(12)
C1 0.059(2) 0.065(2) 0.074(2) -0.0165(18) 0.0052(17) -0.0171(17)
C2 0.057(2) 0.083(3) 0.119(3) -0.034(2) 0.013(2) -0.025(2)
C3 0.049(2) 0.087(3) 0.124(3) -0.034(3) 0.004(2) -0.017(2)
C4 0.057(2) 0.087(3) 0.133(4) -0.018(3) -0.026(2) 0.007(2)
C5 0.059(2) 0.083(3) 0.085(3) -0.009(2) -0.0112(19) -0.0047(19)
C6 0.0451(18) 0.075(2) 0.0571(19) -0.0238(17) -0.0034(14) -0.0093(16)
C7 0.060(2) 0.092(3) 0.0404(18) -0.0145(18) 0.0049(15) -0.0123(18)
C8 0.0495(18) 0.090(2) 0.0430(17) -0.0194(16) 0.0058(13) -0.0120(17)
C9 0.0460(17) 0.0655(19) 0.0381(15) -0.0164(14) 0.0018(12) -0.0081(14)
C10 0.065(2) 0.120(3) 0.058(2) -0.031(2) 0.0145(17) -0.002(2)
C11 0.067(2) 0.111(3) 0.075(2) -0.025(2) 0.0136(18) -0.035(2)
C12 0.0431(16) 0.0564(19) 0.0449(17) -0.0115(15) -0.0008(13) -0.0092(15)
C13 0.0416(16) 0.0636(19) 0.0360(15) -0.0101(14) -0.0014(12) -0.0082(13)
C14 0.0401(15) 0.0563(19) 0.0395(15) -0.0124(14) 0.0038(12) -0.0062(13)
C15 0.0531(18) 0.067(2) 0.0483(17) -0.0160(16) 0.0021(14) -0.0093(15)
C16 0.060(2) 0.059(2) 0.067(2) -0.0211(18) 0.0075(16) -0.0040(16)
C17 0.065(2) 0.055(2) 0.077(2) -0.0083(18) -0.0021(17) 0.0024(16)
C18 0.063(2) 0.064(2) 0.0490(18) -0.0044(17) -0.0011(15) -0.0017(16)
C19 0.0392(15) 0.0560(18) 0.0409(16) -0.0104(14) 0.0025(12) -0.0042(13)
C20 0.095(3) 0.075(3) 0.108(3) -0.047(2) 0.008(2) -0.006(2)
C21 0.060(2) 0.074(2) 0.0479(19) -0.0030(17) 0.0023(15) -0.0107(17)
C22 0.0543(18) 0.068(2) 0.0431(16) -0.0055(15) 0.0035(13) -0.0152(16)
C23 0.098(3) 0.083(3) 0.089(3) -0.016(2) 0.020(2) -0.039(2)
C24 0.0481(19) 0.104(3) 0.063(2) -0.0124(19) 0.0092(15) -0.0162(18)
C25 0.0523(18) 0.0588(19) 0.0429(17) -0.0120(14) -0.0077(14) -0.0042(15)
C26 0.053(2) 0.105(3) 0.0468(18) -0.0108(18) -0.0027(15) -0.0170(18)
C27 0.059(2) 0.110(3) 0.072(2) -0.013(2) -0.0014(18) -0.025(2)
C28 0.050(2) 0.084(3) 0.086(3) -0.019(2) -0.0156(19) -0.0093(18)
C29 0.077(3) 0.093(3) 0.076(3) -0.007(2) -0.038(2) -0.018(2)
C30 0.078(3) 0.084(2) 0.057(2) 0.0054(18) -0.0157(18) -0.019(2)
C31 0.055(2) 0.109(3) 0.148(4) -0.050(3) 0.002(3) -0.009(2)
C32 0.057(3) 0.138(5) 0.244(7) -0.077(5) 0.002(4) -0.007(3)
C33 0.061(3) 0.158(6) 0.260(9) -0.089(6) 0.038(4) -0.041(4)
C34 0.108(5) 0.156(6) 0.195(7) -0.068(5) 0.067(5) -0.071(4)
C35 0.090(3) 0.141(4) 0.118(4) -0.038(3) 0.041(3) -0.060(3)
C36 0.058(2) 0.104(3) 0.092(3) -0.055(2) 0.023(2) -0.032(2)
C37 0.078(2) 0.105(3) 0.0441(19) -0.029(2) 0.0112(18) -0.043(2)
C38 0.065(2) 0.093(2) 0.0455(17) -0.0288(17) 0.0078(15) -0.0322(19)
C39 0.061(2) 0.077(2) 0.0467(17) -0.0272(16) 0.0112(14) -0.0226(17)
C40 0.097(3) 0.134(4) 0.063(2) -0.045(2) 0.0111(19) -0.064(3)
C41 0.064(2) 0.122(3) 0.075(2) -0.035(2) -0.0015(18) -0.023(2)
C42 0.0477(17) 0.0535(19) 0.0540(18) -0.0173(16) 0.0028(13) -0.0109(14)
C43 0.0494(17) 0.0573(19) 0.0430(16) -0.0078(14) 0.0008(13) -0.0141(14)
C44 0.0445(16) 0.0542(18) 0.0405(15) -0.0142(14) 0.0003(12) -0.0139(13)
C45 0.060(2) 0.066(2) 0.0473(17) -0.0173(16) -0.0044(14) -0.0139(16)
C46 0.073(2) 0.057(2) 0.064(2) -0.0210(17) -0.0023(16) -0.0168(17)
C47 0.085(3) 0.054(2) 0.070(2) -0.0100(18) -0.0015(18) -0.0174(18)
C48 0.075(2) 0.068(2) 0.0460(18) -0.0120(17) -0.0015(15) -0.0185(17)
C49 0.0529(17) 0.0515(18) 0.0415(16) -0.0122(14) -0.0007(13) -0.0128(14)
C50 0.118(4) 0.068(2) 0.104(3) -0.039(2) -0.005(3) -0.018(2)
C51 0.058(2) 0.081(2) 0.054(2) 0.0108(18) -0.0139(16) -0.0240(18)
C52 0.0486(18) 0.069(2) 0.062(2) -0.0013(17) -0.0080(15) -0.0090(16)
C53 0.059(2) 0.100(3) 0.074(2) -0.006(2) -0.0102(17) -0.029(2)
C54 0.064(2) 0.089(3) 0.119(3) -0.007(3) -0.015(2) 0.005(2)
C55 0.058(2) 0.076(2) 0.0492(18) -0.0098(16) 0.0010(15) -0.0143(17)
C56 0.052(2) 0.089(3) 0.073(2) -0.017(2) 0.0011(17) -0.0146(18)
C57 0.058(2) 0.063(2) 0.090(3) -0.0120(19) 0.022(2) -0.0094(17)
C58 0.080(3) 0.092(3) 0.065(2) -0.018(2) 0.025(2) -0.012(2)
C59 0.073(2) 0.090(3) 0.052(2) -0.0181(18) 0.0033(17) -0.0167(19)
C60 0.0513(18) 0.0516(17) 0.0505(18) -0.0124(14) 0.0048(14) -0.0151(14)
C61 0.335(14) 0.132(6) 0.257(11) -0.073(7) 0.070(10) -0.034(7)
C62 0.288(13) 0.54(3) 0.162(9) -0.191(13) 0.020(8) -0.108(15)
C63 0.178(14) 0.250(16) 0.91(7) -0.21(3) -0.12(3) -0.052(11)
C64 0.205(13) 0.43(2) 0.44(2) -0.202(17) 0.061(13) -0.160(14)

loop_
_atom_type_symbol
_atom_type_description
_atom_type_scat_dispersion_real
_atom_type_scat_dispersion_imag
_atom_type_scat_source
C C 0.0033 0.0016 'International Tables Vol C Tables 4.2.6.8 and 6.1.1.4'
H H 0.0000 0.0000 'International Tables Vol C Tables 4.2.6.8 and 6.1.1.4'
N N 0.0061 0.0033 'International Tables Vol C Tables 4.2.6.8 and 6.1.1.4'
O O 0.0106 0.0060 'International Tables Vol C Tables 4.2.6.8 and 6.1.1.4'
Cl Cl 0.1484 0.1585 'International Tables Vol C Tables 4.2.6.8 and 6.1.1.4'

loop_
_geom_angle_atom_site_label_1
_geom_angle_atom_site_label_2
_geom_angle_atom_site_label_3
_geom_angle
C63 O7 C62 121.8(19)
C7 N1 C6 135.7(3)
C7 N1 C9 94.9(2)
C6 N1 C9 129.3(2)
C12 N2 C19 110.6(2)
C12 N2 C9 120.4(2)
C19 N2 C9 129.1(2)
C21 N3 C25 134.8(2)
C21 N3 C13 95.8(2)
C25 N3 C13 129.0(2)
C37 N4 C36 134.0(3)
C37 N4 C39 95.4(3)
C36 N4 C39 130.3(3)
C42 N5 C49 110.3(2)
C42 N5 C39 120.6(2)
C49 N5 C39 129.2(3)
C51 N6 C60 133.8(3)
C51 N6 C43 95.3(2)
C60 N6 C43 130.9(2)
C2 C1 C6 120.8(3)
C3 C2 C1 119.2(4)
C2 C3 C4 121.3(4)
C2 C3 Cl1 119.2(4)
C4 C3 Cl1 119.5(3)
C3 C4 C5 120.4(4)
C6 C5 C4 118.5(4)
C5 C6 C1 119.7(3)
C5 C6 N1 120.0(3)
C1 C6 N1 120.2(3)
O2 C7 N1 130.9(3)
O2 C7 C8 136.5(3)
N1 C7 C8 92.6(2)
C10 C8 C11 110.9(3)
C10 C8 C7 113.3(3)
C11 C8 C7 116.0(3)
C10 C8 C9 113.3(3)
C11 C8 C9 116.4(2)
C7 C8 C9 84.9(2)
N2 C9 N1 113.7(2)
N2 C9 C8 121.0(2)
N1 C9 C8 87.7(2)
O1 C12 N2 125.3(3)
O1 C12 C13 127.7(3)
N2 C12 C13 107.0(2)
N3 C13 C14 118.7(2)
N3 C13 C12 117.4(2)
C14 C13 C12 102.7(2)
N3 C13 C22 86.6(2)
C14 C13 C22 117.1(2)
C12 C13 C22 114.9(2)
C15 C14 C19 120.8(3)
C15 C14 C13 129.9(3)
C19 C14 C13 109.3(2)
C14 C15 C16 120.5(3)
C15 C16 C17 118.1(3)
C15 C16 C20 120.1(3)
C17 C16 C20 121.8(3)
C18 C17 C16 122.7(3)
C17 C18 C19 117.6(3)
C18 C19 C14 120.1(3)
C18 C19 N2 131.1(3)
C14 C19 N2 108.7(2)
O3 C21 N3 132.2(3)
O3 C21 C22 134.2(3)
N3 C21 C22 93.6(2)
C24 C22 C23 110.9(3)
C24 C22 C21 116.2(3)
C23 C22 C21 111.7(3)
C24 C22 C13 116.6(3)
C23 C22 C13 115.4(3)
C21 C22 C13 83.6(2)
C30 C25 C26 119.2(3)
C30 C25 N3 120.3(3)
C26 C25 N3 120.5(3)
C27 C26 C25 120.2(3)
C28 C27 C26 119.4(4)
C27 C28 C29 121.3(3)
C27 C28 Cl2 118.9(3)
C29 C28 Cl2 119.7(3)
C28 C29 C30 119.9(3)
C29 C30 C25 119.9(4)
C36 C31 C32 120.0(5)
C33 C32 C31 119.8(6)
C32 C33 C34 121.2(6)
C32 C33 Cl3 121.8(7)
C34 C33 Cl3 117.0(6)
C33 C34 C35 119.5(6)
C36 C35 C34 118.7(5)
C35 C36 C31 120.7(4)
C35 C36 N4 120.4(4)
C31 C36 N4 118.9(4)
O5 C37 N4 132.2(3)
O5 C37 C38 135.9(3)
N4 C37 C38 92.0(3)
C40 C38 C41 111.7(3)
C40 C38 C37 112.2(3)
C41 C38 C37 115.7(3)
C40 C38 C39 112.4(3)
C41 C38 C39 117.3(3)
C37 C38 C39 85.1(2)
N5 C39 N4 114.5(2)
N5 C39 C38 121.4(3)
N4 C39 C38 87.5(2)
O4 C42 N5 125.2(3)
O4 C42 C43 127.4(3)
N5 C42 C43 107.4(2)
N6 C43 C44 118.7(2)
N6 C43 C42 117.4(2)
C44 C43 C42 102.7(2)
N6 C43 C52 86.2(2)
C44 C43 C52 117.8(2)
C42 C43 C52 114.4(2)
C45 C44 C49 120.5(3)
C45 C44 C43 131.0(3)
C49 C44 C43 108.5(2)
C44 C45 C46 120.5(3)
C45 C46 C47 118.1(3)
C45 C46 C50 120.4(3)
C47 C46 C50 121.5(3)
C48 C47 C46 122.5(3)
C49 C48 C47 118.3(3)
C48 C49 C44 120.0(3)
C48 C49 N5 130.9(3)
C44 C49 N5 109.0(2)
O6 C51 N6 130.3(3)
O6 C51 C52 136.0(3)
N6 C51 C52 93.8(2)
C51 C52 C53 115.3(3)
C51 C52 C54 112.3(3)
C53 C52 C54 110.5(3)
C51 C52 C43 84.7(2)
C53 C52 C43 116.1(3)
C54 C52 C43 115.8(3)
C60 C55 C56 120.0(3)
C57 C56 C55 119.9(3)
C56 C57 C58 121.1(3)
C56 C57 Cl4 119.8(3)
C58 C57 Cl4 119.0(3)
C57 C58 C59 119.3(3)
C58 C59 C60 120.5(3)
C55 C60 C59 119.2(3)
C55 C60 N6 120.4(3)
C59 C60 N6 120.4(3)
O7 C62 C61 96.1(13)
O8 C63 O7 93(2)
O8 C63 C64 95(3)
O7 C63 C64 153(2)

loop_
_geom_bond_atom_site_label_1
_geom_bond_atom_site_label_2
_geom_bond_distance
Cl1 C3 1.732(4)
Cl2 C28 1.739(4)
Cl3 C33 1.720(5)
Cl4 C57 1.731(3)
O1 C12 1.203(3)
O2 C7 1.195(4)
O3 C21 1.203(3)
O4 C42 1.201(3)
O5 C37 1.190(4)
O6 C51 1.205(4)
O7 C63 1.31(4)
O7 C62 1.319(16)
O8 C63 1.14(3)
N1 C7 1.373(4)
N1 C6 1.401(4)
N1 C9 1.456(4)
N2 C12 1.368(4)
N2 C19 1.420(4)
N2 C9 1.439(3)
N3 C21 1.363(4)
N3 C25 1.400(4)
N3 C13 1.453(3)
N4 C37 1.356(4)
N4 C36 1.415(4)
N4 C39 1.457(4)
N5 C42 1.376(4)
N5 C49 1.413(4)
N5 C39 1.436(4)
N6 C51 1.366(4)
N6 C60 1.404(4)
N6 C43 1.463(3)
C1 C2 1.368(5)
C1 C6 1.381(4)
C2 C3 1.343(6)
C3 C4 1.359(6)
C4 C5 1.388(5)
C5 C6 1.369(5)
C7 C8 1.523(5)
C8 C10 1.510(4)
C8 C11 1.511(5)
C8 C9 1.568(4)
C12 C13 1.526(4)
C13 C14 1.475(4)
C13 C22 1.612(4)
C14 C15 1.365(4)
C14 C19 1.380(4)
C15 C16 1.366(4)
C16 C17 1.382(4)
C16 C20 1.493(5)
C17 C18 1.377(5)
C18 C19 1.377(4)
C21 C22 1.522(4)
C22 C24 1.484(4)
C22 C23 1.511(5)
C25 C30 1.372(4)
C25 C26 1.376(4)
C26 C27 1.373(4)
C27 C28 1.342(5)
C28 C29 1.358(5)
C29 C30 1.361(5)
C31 C36 1.358(6)
C31 C32 1.380(6)
C32 C33 1.326(9)
C33 C34 1.367(9)
C34 C35 1.393(7)
C35 C36 1.356(6)
C37 C38 1.531(4)
C38 C40 1.509(4)
C38 C41 1.512(5)
C38 C39 1.548(5)
C42 C43 1.510(4)
C43 C44 1.489(4)
C43 C52 1.601(4)
C44 C45 1.363(4)
C44 C49 1.389(4)
C45 C46 1.375(4)
C46 C47 1.378(4)
C46 C50 1.502(4)
C47 C48 1.375(4)
C48 C49 1.370(4)
C51 C52 1.503(5)
C52 C53 1.511(4)
C52 C54 1.526(5)
C55 C60 1.357(4)
C55 C56 1.380(4)
C56 C57 1.352(5)
C57 C58 1.355(5)
C58 C59 1.366(5)
C59 C60 1.385(4)
C61 C62 1.488(13)
C63 C64 1.32(3)
